data_7020547
loop_
_publ_author_name
'Bhattacharyya, Koyel X.'
'Boubekeur-Lecaque, Le\"ila'
'Tapsoba, Issa'
'Maisonhaute, Emmanuel'
'Sch\"ollhorn, Bernd'
'Amatore, Christian'

_publ_section_title
;
 Water-soluble, redox-active organometallic calcium chelators.
;
_journal_issue 47
_journal_name_full 'Dalton transactions (Cambridge, England : 2003)'
_journal_page_first 14257
_journal_page_last 14264
_journal_paper_doi 10.1039/c2dt31830j
_journal_volume 41
_journal_year 2012
_chemical_formula_moiety 'C54 H56 Fe2 N2 O10'
_chemical_formula_sum 'C54 H56 Fe2 N2 O10'
_chemical_formula_weight 1004.71
_chemical_name_systematic
;
?
;
_space_group_IT_number 2
_symmetry_cell_setting triclinic
_symmetry_space_group_name_Hall '-P 1'
_symmetry_space_group_name_H-M 'P -1'
_atom_sites_solution_hydrogens geom
_atom_sites_solution_primary direct
_atom_sites_solution_secondary difmap
_audit_creation_method SHELXL-97
_cell_angle_alpha 69.343(8)
_cell_angle_beta 77.511(7)
_cell_angle_gamma 62.753(7)
_cell_formula_units_Z 2
_cell_length_a 12.9200(15)
_cell_length_b 13.1070(14)
_cell_length_c 18.3190(15)
_cell_measurement_reflns_used 115
_cell_measurement_temperature 250(2)
_cell_measurement_theta_max 19.33
_cell_measurement_theta_min 3.62
_cell_volume 2575.1(5)
_computing_cell_refinement 'Dirax/lsq (Duisenberg & Schreurs, 1989-2000)'
_computing_data_collection 'Collect (Nonius BV, 1997-2000)'
_computing_data_reduction 'EvalCCD (Duisenberg & Schreurs 1990-2000)'
_computing_molecular_graphics 'DIAMOND (Brandenburg, 1999)'
_computing_publication_material 'SHELXL-97 (Sheldrick, 1997)'
_computing_structure_refinement 'SHELXL-97 (Sheldrick, 1997)'
_computing_structure_solution 'SHELXS-97 (Sheldrick, 1997)'
_diffrn_ambient_temperature 250(2)
_diffrn_detector_area_resol_mean 9
_diffrn_measured_fraction_theta_full 0.997
_diffrn_measured_fraction_theta_max 0.997
_diffrn_measurement_device_type KappaCCD
_diffrn_measurement_method 'CCD rotation images, thick slices'
_diffrn_radiation_monochromator graphite
_diffrn_radiation_source 'fine-focus sealed tube'
_diffrn_radiation_type MoK\a
_diffrn_radiation_wavelength 0.71073
_diffrn_reflns_av_R_equivalents 0.0446
_diffrn_reflns_av_sigmaI/netI 0.0633
_diffrn_reflns_limit_h_max 18
_diffrn_reflns_limit_h_min -18
_diffrn_reflns_limit_k_max 18
_diffrn_reflns_limit_k_min -18
_diffrn_reflns_limit_l_max 25
_diffrn_reflns_limit_l_min -25
_diffrn_reflns_number 49165
_diffrn_reflns_theta_full 30.00
_diffrn_reflns_theta_max 30.00
_diffrn_reflns_theta_min 1.78
_diffrn_standards_decay_% 0
_diffrn_standards_number 0
_exptl_absorpt_coefficient_mu 0.621
_exptl_absorpt_correction_T_max 0.9027
_exptl_absorpt_correction_T_min 0.8902
_exptl_absorpt_correction_type multi-scan
_exptl_absorpt_process_details
;
R.H. Blessing, Acta Cryst. (1995), A51, 33-38
;
_exptl_crystal_colour orange
_exptl_crystal_density_diffrn 1.296
_exptl_crystal_density_meas ?
_exptl_crystal_density_method 'not measured'
_exptl_crystal_description block
_exptl_crystal_F_000 1052
_exptl_crystal_size_max 0.27
_exptl_crystal_size_mid 0.25
_exptl_crystal_size_min 0.20
_refine_diff_density_max 0.435
_refine_diff_density_min -0.309
_refine_diff_density_rms 0.090
_refine_ls_extinction_method none
_refine_ls_goodness_of_fit_ref 1.018
_refine_ls_hydrogen_treatment constr
_refine_ls_matrix_type full
_refine_ls_number_parameters 617
_refine_ls_number_reflns 14955
_refine_ls_number_restraints 0
_refine_ls_restrained_S_all 1.018
_refine_ls_R_factor_all 0.1139
_refine_ls_R_factor_gt 0.0501
_refine_ls_shift/su_max 0.000
_refine_ls_shift/su_mean 0.000
_refine_ls_structure_factor_coef Fsqd
_refine_ls_weighting_details 'calc w=1/[\s^2^(Fo^2^)+(0.0710P)^2^+0.0000P] where P=(Fo^2^+2Fc^2^)/3'
_refine_ls_weighting_scheme calc
_refine_ls_wR_factor_gt 0.0851
_refine_ls_wR_factor_ref 0.1084
_reflns_number_gt 6751
_reflns_number_total 14955
_reflns_threshold_expression >2sigma(I)
_cod_data_source_file c2dt31830j.txt
_cod_data_source_block kxb25
_cod_depositor_comments
;
The following automatic conversions were performed:

'_exptl_crystal_density_meas' value 'not measured' was changed to '?'
- the value is perceived as not measured.

Automatic conversion script
Id: cif_fix_values 3008 2015-01-20 13:52:24Z robertas 
;
_cod_database_code 7020547

loop_
_symmetry_equiv_pos_as_xyz
'x, y, z'
'-x, -y, -z'

loop_
_atom_site_label
_atom_site_type_symbol
_atom_site_fract_x
_atom_site_fract_y
_atom_site_fract_z
_atom_site_U_iso_or_equiv
_atom_site_adp_type
_atom_site_occupancy
_atom_site_symmetry_multiplicity
_atom_site_calc_flag
_atom_site_refinement_flags
Fe1 Fe 1.11847(4) 0.24861(4) 0.62575(2) 0.03821(14) Uani 1 1 d .
Fe2 Fe 0.70294(3) 1.11496(4) -0.40839(2) 0.03530(13) Uani 1 1 d .
O1 O 0.3161(2) 0.5354(2) 0.39056(14) 0.0676(7) Uani 1 1 d .
O2 O 0.42483(19) 0.41703(19) 0.31661(12) 0.0466(5) Uani 1 1 d .
O3 O 0.5159(2) 0.7409(2) 0.10413(14) 0.0645(7) Uani 1 1 d .
O4 O 0.55134(19) 0.6109(2) 0.03840(12) 0.0597(7) Uani 1 1 d .
O5 O 0.76189(15) 0.53256(19) 0.17489(10) 0.0410(5) Uani 1 1 d .
O6 O 0.85319(17) 0.50781(17) 0.02218(10) 0.0364(5) Uani 1 1 d .
O7 O 0.7316(2) 0.2773(2) -0.10291(17) 0.0754(8) Uani 1 1 d .
O8 O 0.8708(2) 0.0925(2) -0.08402(16) 0.0715(8) Uani 1 1 d .
O9 O 0.9893(2) 0.2211(2) 0.10097(13) 0.0587(7) Uani 1 1 d .
O10 O 0.82478(19) 0.2396(2) 0.17652(12) 0.0534(6) Uani 1 1 d .
N1 N 0.54461(19) 0.5598(2) 0.24553(13) 0.0332(6) Uani 1 1 d .
N2 N 0.8670(2) 0.3335(2) -0.03348(13) 0.0401(6) Uani 1 1 d .
C1 C 1.0185(3) 0.3719(4) 0.6829(2) 0.0604(10) Uani 1 1 d .
H1 H 0.9995 0.4579 0.6630 0.072 Uiso 1 1 calc R
C2 C 1.1169(4) 0.2814(4) 0.7258(2) 0.0661(11) Uani 1 1 d .
H2 H 1.1775 0.2944 0.7405 0.079 Uiso 1 1 calc R
C3 C 1.1122(4) 0.1708(4) 0.7427(2) 0.0722(12) Uani 1 1 d .
H3 H 1.1687 0.0926 0.7714 0.087 Uiso 1 1 calc R
C4 C 1.0107(4) 0.1928(4) 0.7112(2) 0.0700(12) Uani 1 1 d .
H4 H 0.9846 0.1321 0.7138 0.084 Uiso 1 1 calc R
C5 C 0.9541(3) 0.3171(4) 0.6749(2) 0.0568(10) Uani 1 1 d .
H5 H 0.8820 0.3575 0.6476 0.068 Uiso 1 1 calc R
C6 C 1.1630(3) 0.3416(4) 0.51930(18) 0.0538(9) Uani 1 1 d .
H6 H 1.1365 0.4289 0.4995 0.065 Uiso 1 1 calc R
C7 C 1.2625(3) 0.2597(5) 0.5616(2) 0.0758(13) Uani 1 1 d .
H7 H 1.3172 0.2806 0.5764 0.091 Uiso 1 1 calc R
C8 C 1.2697(3) 0.1454(4) 0.5794(2) 0.0766(14) Uani 1 1 d .
H8 H 1.3303 0.0719 0.6091 0.092 Uiso 1 1 calc R
C9 C 1.1743(3) 0.1512(3) 0.5491(2) 0.0608(10) Uani 1 1 d .
H9 H 1.1576 0.0834 0.5534 0.073 Uiso 1 1 calc R
C10 C 1.1082(3) 0.2745(3) 0.51050(16) 0.0415(8) Uani 1 1 d .
C11 C 1.0088(3) 0.3224(3) 0.46692(16) 0.0363(7) Uani 1 1 d .
C12 C 0.9305(3) 0.3630(3) 0.42762(16) 0.0349(7) Uani 1 1 d .
C13 C 0.8321(2) 0.4125(2) 0.38123(15) 0.0325(7) Uani 1 1 d .
C14 C 0.7217(3) 0.4334(3) 0.41567(17) 0.0386(7) Uani 1 1 d .
H14 H 0.7095 0.4161 0.4698 0.046 Uiso 1 1 calc R
C15 C 0.6283(2) 0.4799(3) 0.37052(15) 0.0352(7) Uani 1 1 d .
H15 H 0.5546 0.4920 0.3954 0.042 Uiso 1 1 calc R
C16 C 0.6401(2) 0.5091(2) 0.28960(15) 0.0292(6) Uani 1 1 d .
C17 C 0.7529(2) 0.4936(2) 0.25469(14) 0.0295(6) Uani 1 1 d .
C18 C 0.8470(2) 0.4426(2) 0.30041(16) 0.0331(7) Uani 1 1 d .
H18 H 0.9214 0.4284 0.2763 0.040 Uiso 1 1 calc R
C19 C 0.4297(2) 0.6057(3) 0.28207(17) 0.0379(7) Uani 1 1 d .
H19A H 0.3759 0.6581 0.2412 0.046 Uiso 1 1 calc R
H19B H 0.4281 0.6549 0.3117 0.046 Uiso 1 1 calc R
C20 C 0.3842(2) 0.5161(3) 0.33568(17) 0.0388(7) Uani 1 1 d .
C21 C 0.3792(3) 0.3294(3) 0.3654(2) 0.0588(10) Uani 1 1 d .
H21A H 0.2950 0.3642 0.3640 0.071 Uiso 1 1 calc R
H21B H 0.3982 0.3043 0.4191 0.071 Uiso 1 1 calc R
C22 C 0.4328(5) 0.2276(4) 0.3342(3) 0.1016(17) Uani 1 1 d .
H22A H 0.4077 0.2520 0.2827 0.152 Uiso 1 1 calc R
H22B H 0.4099 0.1651 0.3676 0.152 Uiso 1 1 calc R
H22C H 0.5161 0.1982 0.3317 0.152 Uiso 1 1 calc R
C23 C 0.5516(3) 0.5355(3) 0.17333(15) 0.0362(7) Uani 1 1 d .
H23A H 0.4909 0.5102 0.1756 0.043 Uiso 1 1 calc R
H23B H 0.6263 0.4700 0.1676 0.043 Uiso 1 1 calc R
C24 C 0.5382(3) 0.6429(4) 0.10319(18) 0.0463(9) Uani 1 1 d .
C25 C 0.5222(4) 0.7088(4) -0.0333(2) 0.0816(14) Uani 1 1 d .
H25A H 0.5786 0.7433 -0.0476 0.098 Uiso 1 1 calc R
H25B H 0.4455 0.7712 -0.0266 0.098 Uiso 1 1 calc R
C26 C 0.5236(4) 0.6590(5) -0.0950(2) 0.108(2) Uani 1 1 d .
H26A H 0.6018 0.6038 -0.1051 0.163 Uiso 1 1 calc R
H26B H 0.4966 0.7232 -0.1421 0.163 Uiso 1 1 calc R
H26C H 0.4735 0.6178 -0.0778 0.163 Uiso 1 1 calc R
C27 C 0.8676(2) 0.5395(3) 0.13738(15) 0.0349(7) Uani 1 1 d .
H27A H 0.9310 0.4599 0.1470 0.042 Uiso 1 1 calc R
H27B H 0.8863 0.5880 0.1575 0.042 Uiso 1 1 calc R
C28 C 0.8518(3) 0.5949(3) 0.05213(15) 0.0351(7) Uani 1 1 d .
H28A H 0.7781 0.6653 0.0431 0.042 Uiso 1 1 calc R
H28B H 0.9143 0.6192 0.0262 0.042 Uiso 1 1 calc R
C29 C 0.8418(2) 0.5378(3) -0.05610(15) 0.0317(7) Uani 1 1 d .
C30 C 0.8298(2) 0.6493(3) -0.10661(16) 0.0360(7) Uani 1 1 d .
H30 H 0.8233 0.7085 -0.0870 0.043 Uiso 1 1 calc R
C31 C 0.8273(2) 0.6733(3) -0.18712(17) 0.0393(7) Uani 1 1 d .
C32 C 0.8355(3) 0.5848(3) -0.21447(17) 0.0437(8) Uani 1 1 d .
H32 H 0.8348 0.5994 -0.2679 0.052 Uiso 1 1 calc R
C33 C 0.8450(2) 0.4738(3) -0.16357(16) 0.0403(7) Uani 1 1 d .
H33 H 0.8488 0.4159 -0.1835 0.048 Uiso 1 1 calc R
C34 C 0.8490(2) 0.4476(3) -0.08373(15) 0.0329(7) Uani 1 1 d .
C35 C 0.8047(2) 0.3176(3) 0.04233(16) 0.0384(7) Uani 1 1 d .
H35A H 0.7622 0.2711 0.0461 0.046 Uiso 1 1 calc R
H35B H 0.7484 0.3955 0.0477 0.046 Uiso 1 1 calc R
C36 C 0.8859(3) 0.2546(3) 0.10843(18) 0.0424(8) Uani 1 1 d .
C37 C 0.8931(3) 0.1751(3) 0.24527(19) 0.0653(11) Uani 1 1 d .
H37A H 0.9329 0.2200 0.2494 0.078 Uiso 1 1 calc R
H37B H 0.9513 0.0973 0.2410 0.078 Uiso 1 1 calc R
C38 C 0.8132(4) 0.1601(4) 0.3150(2) 0.0920(15) Uani 1 1 d .
H38A H 0.7598 0.2374 0.3211 0.138 Uiso 1 1 calc R
H38B H 0.8574 0.1127 0.3604 0.138 Uiso 1 1 calc R
H38C H 0.7703 0.1205 0.3088 0.138 Uiso 1 1 calc R
C39 C 0.9153(3) 0.2312(3) -0.06222(18) 0.0451(8) Uani 1 1 d .
H39A H 0.9603 0.1612 -0.0220 0.054 Uiso 1 1 calc R
H39B H 0.9688 0.2433 -0.1071 0.054 Uiso 1 1 calc R
C40 C 0.8273(3) 0.2051(3) -0.08587(18) 0.0473(8) Uani 1 1 d .
C41 C 0.7952(4) 0.0523(4) -0.1039(3) 0.0946(16) Uani 1 1 d .
H41A H 0.7298 0.1213 -0.1307 0.114 Uiso 1 1 calc R
H41B H 0.8383 0.0033 -0.1389 0.114 Uiso 1 1 calc R
C42 C 0.7512(5) -0.0191(5) -0.0316(4) 0.123(2) Uani 1 1 d .
H42A H 0.8157 -0.0902 -0.0070 0.185 Uiso 1 1 calc R
H42B H 0.6983 -0.0412 -0.0453 0.185 Uiso 1 1 calc R
H42C H 0.7113 0.0284 0.0038 0.185 Uiso 1 1 calc R
C43 C 0.8223(3) 0.7850(3) -0.23947(17) 0.0446(8) Uani 1 1 d .
C44 C 0.8226(3) 0.8755(3) -0.28286(18) 0.0442(8) Uani 1 1 d .
C45 C 0.8298(3) 0.9815(3) -0.33810(17) 0.0422(8) Uani 1 1 d .
C46 C 0.7976(3) 1.0940(3) -0.32520(19) 0.0468(8) Uani 1 1 d .
H46 H 0.7662 1.1130 -0.2756 0.056 Uiso 1 1 calc R
C47 C 0.8184(3) 1.1727(3) -0.39592(19) 0.0478(8) Uani 1 1 d .
H47 H 0.8036 1.2563 -0.4044 0.057 Uiso 1 1 calc R
C48 C 0.8632(3) 1.1110(3) -0.45228(19) 0.0467(8) Uani 1 1 d .
H48 H 0.8842 1.1448 -0.5072 0.056 Uiso 1 1 calc R
C49 C 0.8708(2) 0.9932(3) -0.41782(18) 0.0419(8) Uani 1 1 d .
H49 H 0.8990 0.9309 -0.4441 0.050 Uiso 1 1 calc R
C50 C 0.5612(3) 1.0764(3) -0.3780(2) 0.0531(9) Uani 1 1 d .
H50 H 0.5549 1.0085 -0.3351 0.064 Uiso 1 1 calc R
C51 C 0.5311(3) 1.1906(3) -0.3726(2) 0.0488(8) Uani 1 1 d .
H51 H 0.5001 1.2167 -0.3253 0.059 Uiso 1 1 calc R
C52 C 0.5545(3) 1.2603(3) -0.4463(2) 0.0508(9) Uani 1 1 d .
H52 H 0.5422 1.3442 -0.4596 0.061 Uiso 1 1 calc R
C53 C 0.5975(3) 1.1908(4) -0.4977(2) 0.0560(10) Uani 1 1 d .
H53 H 0.6205 1.2173 -0.5533 0.067 Uiso 1 1 calc R
C54 C 0.6025(3) 1.0754(3) -0.4557(2) 0.0570(10) Uani 1 1 d .
H54 H 0.6290 1.0076 -0.4767 0.068 Uiso 1 1 calc R

loop_
_atom_site_aniso_label
_atom_site_aniso_U_11
_atom_site_aniso_U_22
_atom_site_aniso_U_33
_atom_site_aniso_U_23
_atom_site_aniso_U_13
_atom_site_aniso_U_12
Fe1 0.0356(3) 0.0499(3) 0.0333(3) -0.0144(2) -0.00623(18) -0.0179(2)
Fe2 0.0308(2) 0.0388(3) 0.0361(3) -0.00749(19) -0.00631(18) -0.0151(2)
O1 0.0496(15) 0.0832(18) 0.0656(17) -0.0355(14) 0.0251(13) -0.0263(14)
O2 0.0552(14) 0.0525(14) 0.0413(13) -0.0167(11) 0.0063(10) -0.0321(12)
O3 0.0732(19) 0.0580(16) 0.0592(17) -0.0022(13) -0.0162(13) -0.0308(15)
O4 0.0487(15) 0.0835(17) 0.0310(13) -0.0159(12) -0.0048(10) -0.0141(13)
O5 0.0269(11) 0.0734(15) 0.0230(11) -0.0075(10) -0.0004(8) -0.0266(11)
O6 0.0470(13) 0.0397(11) 0.0224(11) -0.0065(9) -0.0017(8) -0.0202(10)
O7 0.0499(17) 0.0537(16) 0.124(2) -0.0305(16) -0.0305(16) -0.0090(14)
O8 0.0718(18) 0.0432(15) 0.101(2) -0.0278(14) -0.0338(15) -0.0080(13)
O9 0.0424(15) 0.0700(16) 0.0540(15) -0.0120(13) -0.0070(11) -0.0183(13)
O10 0.0528(14) 0.0617(15) 0.0330(13) -0.0023(11) 0.0015(10) -0.0238(12)
N1 0.0270(13) 0.0468(15) 0.0268(13) -0.0115(11) -0.0018(10) -0.0156(12)
N2 0.0435(15) 0.0407(15) 0.0332(14) -0.0108(12) 0.0022(11) -0.0173(13)
C1 0.067(3) 0.069(2) 0.059(2) -0.037(2) 0.0133(19) -0.033(2)
C2 0.081(3) 0.107(3) 0.041(2) -0.035(2) 0.0067(19) -0.060(3)
C3 0.087(3) 0.092(3) 0.032(2) -0.003(2) -0.0100(19) -0.040(3)
C4 0.088(3) 0.090(3) 0.054(2) -0.015(2) 0.010(2) -0.066(3)
C5 0.047(2) 0.086(3) 0.050(2) -0.032(2) 0.0119(16) -0.035(2)
C6 0.043(2) 0.083(3) 0.041(2) -0.0109(18) 0.0016(15) -0.038(2)
C7 0.038(2) 0.146(4) 0.054(2) -0.037(3) 0.0025(17) -0.043(3)
C8 0.041(2) 0.101(3) 0.061(3) -0.043(3) -0.0204(18) 0.013(2)
C9 0.057(2) 0.061(2) 0.054(2) -0.0328(19) -0.0213(18) 0.0024(19)
C10 0.0336(17) 0.060(2) 0.0288(16) -0.0160(15) -0.0030(13) -0.0154(16)
C11 0.0361(17) 0.0475(18) 0.0265(16) -0.0101(14) -0.0014(13) -0.0192(15)
C12 0.0393(17) 0.0437(17) 0.0246(15) -0.0043(13) -0.0029(13) -0.0235(15)
C13 0.0351(17) 0.0378(16) 0.0266(16) -0.0045(13) -0.0061(12) -0.0187(14)
C14 0.0401(18) 0.0492(18) 0.0260(16) -0.0082(14) -0.0018(13) -0.0204(16)
C15 0.0329(16) 0.0464(18) 0.0265(16) -0.0111(13) 0.0036(12) -0.0188(14)
C16 0.0295(15) 0.0279(15) 0.0311(16) -0.0096(12) -0.0030(12) -0.0116(13)
C17 0.0328(16) 0.0368(16) 0.0214(15) -0.0058(12) -0.0008(11) -0.0190(13)
C18 0.0311(16) 0.0412(17) 0.0320(16) -0.0115(13) -0.0015(12) -0.0189(14)
C19 0.0304(16) 0.0428(18) 0.0393(18) -0.0165(14) -0.0055(13) -0.0095(14)
C20 0.0235(16) 0.053(2) 0.0382(18) -0.0151(16) -0.0032(13) -0.0125(15)
C21 0.070(3) 0.071(3) 0.048(2) -0.0014(19) -0.0116(18) -0.047(2)
C22 0.153(5) 0.077(3) 0.099(4) -0.022(3) -0.016(3) -0.068(3)
C23 0.0329(16) 0.0502(18) 0.0306(16) -0.0150(14) -0.0031(12) -0.0188(15)
C24 0.0307(17) 0.070(3) 0.0347(19) -0.0082(18) -0.0076(13) -0.0208(18)
C25 0.065(3) 0.117(4) 0.034(2) 0.000(2) -0.0079(18) -0.028(3)
C26 0.067(3) 0.191(6) 0.043(3) -0.037(3) -0.012(2) -0.029(3)
C27 0.0288(16) 0.0542(19) 0.0282(16) -0.0113(14) 0.0010(12) -0.0245(15)
C28 0.0355(17) 0.0416(17) 0.0286(16) -0.0072(13) 0.0021(12) -0.0205(14)
C29 0.0245(15) 0.0402(17) 0.0256(16) -0.0081(13) 0.0014(11) -0.0119(13)
C30 0.0331(16) 0.0406(17) 0.0304(17) -0.0103(13) 0.0018(12) -0.0140(14)
C31 0.0294(16) 0.0499(19) 0.0316(17) -0.0045(15) -0.0011(12) -0.0167(15)
C32 0.0382(18) 0.058(2) 0.0286(17) -0.0044(16) -0.0077(13) -0.0185(16)
C33 0.0350(17) 0.053(2) 0.0359(18) -0.0155(15) -0.0007(13) -0.0193(15)
C34 0.0254(15) 0.0431(17) 0.0277(16) -0.0075(13) 0.0005(11) -0.0153(14)
C35 0.0341(17) 0.0404(17) 0.0390(18) -0.0062(14) -0.0004(13) -0.0189(14)
C36 0.049(2) 0.0392(18) 0.0379(19) -0.0052(14) -0.0028(15) -0.0219(17)
C37 0.083(3) 0.057(2) 0.042(2) -0.0017(18) -0.0160(19) -0.022(2)
C38 0.127(4) 0.088(3) 0.046(3) 0.001(2) -0.002(2) -0.049(3)
C39 0.0418(19) 0.0437(19) 0.0444(19) -0.0137(15) -0.0032(14) -0.0126(16)
C40 0.048(2) 0.047(2) 0.043(2) -0.0157(16) -0.0043(15) -0.0141(18)
C41 0.093(4) 0.066(3) 0.138(5) -0.051(3) -0.052(3) -0.009(3)
C42 0.087(4) 0.115(4) 0.176(6) -0.048(4) -0.007(4) -0.045(4)
C43 0.0378(18) 0.054(2) 0.0278(17) -0.0014(16) -0.0044(13) -0.0144(16)
C44 0.0389(19) 0.048(2) 0.0367(19) -0.0017(16) -0.0096(14) -0.0157(16)
C45 0.0355(17) 0.049(2) 0.0358(18) -0.0021(15) -0.0115(13) -0.0164(16)
C46 0.0421(19) 0.060(2) 0.0411(19) -0.0149(17) -0.0119(14) -0.0198(17)
C47 0.050(2) 0.050(2) 0.051(2) -0.0070(17) -0.0148(16) -0.0283(17)
C48 0.0354(18) 0.054(2) 0.046(2) -0.0027(17) -0.0040(14) -0.0233(16)
C49 0.0311(17) 0.0460(19) 0.0426(19) -0.0090(15) -0.0066(13) -0.0124(15)
C50 0.042(2) 0.054(2) 0.073(3) -0.0180(19) -0.0029(17) -0.0283(18)
C51 0.0339(18) 0.062(2) 0.054(2) -0.0251(18) 0.0057(15) -0.0213(17)
C52 0.0381(19) 0.046(2) 0.060(2) -0.0095(18) -0.0104(16) -0.0118(16)
C53 0.040(2) 0.080(3) 0.044(2) -0.013(2) -0.0159(16) -0.0197(19)
C54 0.041(2) 0.066(3) 0.082(3) -0.041(2) -0.0123(18) -0.0193(19)

loop_
_atom_type_symbol
_atom_type_description
_atom_type_scat_dispersion_real
_atom_type_scat_dispersion_imag
_atom_type_scat_source
C C 0.0033 0.0016 'International Tables Vol C Tables 4.2.6.8 and 6.1.1.4'
H H 0.0000 0.0000 'International Tables Vol C Tables 4.2.6.8 and 6.1.1.4'
Fe Fe 0.3463 0.8444 'International Tables Vol C Tables 4.2.6.8 and 6.1.1.4'
N N 0.0061 0.0033 'International Tables Vol C Tables 4.2.6.8 and 6.1.1.4'
O O 0.0106 0.0060 'International Tables Vol C Tables 4.2.6.8 and 6.1.1.4'

loop_
_geom_angle_atom_site_label_1
_geom_angle_atom_site_label_2
_geom_angle_atom_site_label_3
_geom_angle
C8 Fe1 C7 40.12(17)
C8 Fe1 C3 107.99(17)
C7 Fe1 C3 123.95(17)
C8 Fe1 C2 119.62(16)
C7 Fe1 C2 105.78(17)
C3 Fe1 C2 40.45(15)
C8 Fe1 C4 127.2(2)
C7 Fe1 C4 162.40(18)
C3 Fe1 C4 40.90(15)
C2 Fe1 C4 68.17(16)
C8 Fe1 C1 154.37(18)
C7 Fe1 C1 119.11(19)
C3 Fe1 C1 68.87(17)
C2 Fe1 C1 41.38(15)
C4 Fe1 C1 68.05(16)
C8 Fe1 C9 41.15(15)
C7 Fe1 C9 68.80(19)
C3 Fe1 C9 121.71(17)
C2 Fe1 C9 155.73(16)
C4 Fe1 C9 109.50(17)
C1 Fe1 C9 162.15(15)
C8 Fe1 C6 68.37(18)
C7 Fe1 C6 40.87(14)
C3 Fe1 C6 160.26(16)
C2 Fe1 C6 123.07(16)
C4 Fe1 C6 156.31(15)
C1 Fe1 C6 105.57(16)
C9 Fe1 C6 69.20(16)
C8 Fe1 C5 164.7(2)
C7 Fe1 C5 154.3(2)
C3 Fe1 C5 68.60(16)
C2 Fe1 C5 68.16(15)
C4 Fe1 C5 40.64(15)
C1 Fe1 C5 39.82(14)
C9 Fe1 C5 126.88(15)
C6 Fe1 C5 120.00(15)
C8 Fe1 C10 68.60(13)
C7 Fe1 C10 68.62(14)
C3 Fe1 C10 157.60(16)
C2 Fe1 C10 160.94(16)
C4 Fe1 C10 122.41(15)
C1 Fe1 C10 124.07(14)
C9 Fe1 C10 41.06(13)
C6 Fe1 C10 40.95(13)
C5 Fe1 C10 108.51(13)
C46 Fe2 C45 41.33(13)
C46 Fe2 C52 124.92(14)
C45 Fe2 C52 161.82(14)
C46 Fe2 C54 155.64(15)
C45 Fe2 C54 119.99(15)
C52 Fe2 C54 68.22(14)
C46 Fe2 C49 68.80(13)
C45 Fe2 C49 40.95(12)
C52 Fe2 C49 156.24(13)
C54 Fe2 C49 107.49(14)
C46 Fe2 C53 161.85(15)
C45 Fe2 C53 155.81(15)
C52 Fe2 C53 40.32(13)
C54 Fe2 C53 40.78(14)
C49 Fe2 C53 121.15(14)
C46 Fe2 C51 107.54(14)
C45 Fe2 C51 124.64(13)
C52 Fe2 C51 40.29(13)
C54 Fe2 C51 68.07(14)
C49 Fe2 C51 161.84(13)
C53 Fe2 C51 67.83(14)
C46 Fe2 C50 120.54(14)
C45 Fe2 C50 106.97(13)
C52 Fe2 C50 67.83(14)
C54 Fe2 C50 40.60(14)
C49 Fe2 C50 125.09(14)
C53 Fe2 C50 68.09(14)
C51 Fe2 C50 40.21(13)
C46 Fe2 C48 67.87(14)
C45 Fe2 C48 68.41(12)
C52 Fe2 C48 121.72(13)
C54 Fe2 C48 125.88(15)
C49 Fe2 C48 40.56(12)
C53 Fe2 C48 108.81(14)
C51 Fe2 C48 156.14(14)
C50 Fe2 C48 162.58(15)
C46 Fe2 C47 40.48(12)
C45 Fe2 C47 68.85(13)
C52 Fe2 C47 108.25(14)
C54 Fe2 C47 162.50(15)
C49 Fe2 C47 68.41(14)
C53 Fe2 C47 125.53(14)
C51 Fe2 C47 121.13(15)
C50 Fe2 C47 155.61(15)
C48 Fe2 C47 40.15(13)
C20 O2 C21 115.6(3)
C24 O4 C25 115.4(3)
C17 O5 C27 118.2(2)
C29 O6 C28 118.5(2)
C40 O8 C41 117.2(3)
C36 O10 C37 115.4(3)
C16 N1 C19 119.2(2)
C16 N1 C23 122.4(2)
C19 N1 C23 115.4(2)
C34 N2 C39 121.3(2)
C34 N2 C35 121.1(2)
C39 N2 C35 114.5(2)
C5 C1 C2 108.0(3)
C5 C1 Fe1 70.6(2)
C2 C1 Fe1 69.4(2)
C5 C1 H1 126.0
C2 C1 H1 126.0
Fe1 C1 H1 126.0
C3 C2 C1 108.0(4)
C3 C2 Fe1 69.9(2)
C1 C2 Fe1 69.3(2)
C3 C2 H2 126.0
C1 C2 H2 126.0
Fe1 C2 H2 126.0
C2 C3 C4 107.4(4)
C2 C3 Fe1 69.6(2)
C4 C3 Fe1 69.6(2)
C2 C3 H3 126.3
C4 C3 H3 126.3
Fe1 C3 H3 126.3
C5 C4 C3 108.1(4)
C5 C4 Fe1 69.9(2)
C3 C4 Fe1 69.5(2)
C5 C4 H4 126.0
C3 C4 H4 126.0
Fe1 C4 H4 126.0
C1 C5 C4 108.5(4)
C1 C5 Fe1 69.6(2)
C4 C5 Fe1 69.5(2)
C1 C5 H5 125.7
C4 C5 H5 125.7
Fe1 C5 H5 125.7
C7 C6 C10 107.6(4)
C7 C6 Fe1 69.1(2)
C10 C6 Fe1 70.12(17)
C7 C6 H6 126.2
C10 C6 H6 126.2
Fe1 C6 H6 126.2
C8 C7 C6 108.8(4)
C8 C7 Fe1 69.9(2)
C6 C7 Fe1 70.07(19)
C8 C7 H7 125.6
C6 C7 H7 125.6
Fe1 C7 H7 125.6
C7 C8 C9 109.2(3)
C7 C8 Fe1 70.0(2)
C9 C8 Fe1 70.0(2)
C7 C8 H8 125.4
C9 C8 H8 125.4
Fe1 C8 H8 125.4
C8 C9 C10 106.7(4)
C8 C9 Fe1 68.8(2)
C10 C9 Fe1 70.03(18)
C8 C9 H9 126.6
C10 C9 H9 126.6
Fe1 C9 H9 126.6
C11 C10 C9 126.6(3)
C11 C10 C6 125.6(3)
C9 C10 C6 107.7(3)
C11 C10 Fe1 130.2(2)
C9 C10 Fe1 68.91(17)
C6 C10 Fe1 68.92(17)
C12 C11 C10 176.6(3)
C11 C12 C13 178.4(3)
C14 C13 C18 118.5(2)
C14 C13 C12 121.1(3)
C18 C13 C12 120.4(3)
C13 C14 C15 120.5(3)
C13 C14 H14 119.7
C15 C14 H14 119.7
C14 C15 C16 122.6(3)
C14 C15 H15 118.7
C16 C15 H15 118.7
C15 C16 N1 121.5(2)
C15 C16 C17 116.3(2)
N1 C16 C17 122.0(2)
O5 C17 C18 123.4(2)
O5 C17 C16 116.0(2)
C18 C17 C16 120.7(2)
C17 C18 C13 121.3(3)
C17 C18 H18 119.4
C13 C18 H18 119.4
N1 C19 C20 117.4(2)
N1 C19 H19A 107.9
C20 C19 H19A 107.9
N1 C19 H19B 107.9
C20 C19 H19B 107.9
H19A C19 H19B 107.2
O1 C20 O2 123.8(3)
O1 C20 C19 122.4(3)
O2 C20 C19 113.8(3)
O2 C21 C22 107.2(3)
O2 C21 H21A 110.3
C22 C21 H21A 110.3
O2 C21 H21B 110.3
C22 C21 H21B 110.3
H21A C21 H21B 108.5
C21 C22 H22A 109.5
C21 C22 H22B 109.5
H22A C22 H22B 109.5
C21 C22 H22C 109.5
H22A C22 H22C 109.5
H22B C22 H22C 109.5
N1 C23 C24 112.5(3)
N1 C23 H23A 109.1
C24 C23 H23A 109.1
N1 C23 H23B 109.1
C24 C23 H23B 109.1
H23A C23 H23B 107.8
O3 C24 O4 125.1(3)
O3 C24 C23 126.3(3)
O4 C24 C23 108.6(3)
O4 C25 C26 107.3(4)
O4 C25 H25A 110.2
C26 C25 H25A 110.2
O4 C25 H25B 110.2
C26 C25 H25B 110.2
H25A C25 H25B 108.5
C25 C26 H26A 109.5
C25 C26 H26B 109.5
H26A C26 H26B 109.5
C25 C26 H26C 109.5
H26A C26 H26C 109.5
H26B C26 H26C 109.5
O5 C27 C28 107.9(2)
O5 C27 H27A 110.1
C28 C27 H27A 110.1
O5 C27 H27B 110.1
C28 C27 H27B 110.1
H27A C27 H27B 108.4
O6 C28 C27 107.7(2)
O6 C28 H28A 110.2
C27 C28 H28A 110.2
O6 C28 H28B 110.2
C27 C28 H28B 110.2
H28A C28 H28B 108.5
O6 C29 C30 122.2(3)
O6 C29 C34 116.6(2)
C30 C29 C34 121.2(3)
C29 C30 C31 120.3(3)
C29 C30 H30 119.8
C31 C30 H30 119.8
C32 C31 C30 118.7(3)
C32 C31 C43 120.9(3)
C30 C31 C43 120.3(3)
C31 C32 C33 121.0(3)
C31 C32 H32 119.5
C33 C32 H32 119.5
C32 C33 C34 121.3(3)
C32 C33 H33 119.3
C34 C33 H33 119.3
C33 C34 N2 121.2(3)
C33 C34 C29 117.5(3)
N2 C34 C29 121.2(2)
N2 C35 C36 112.1(2)
N2 C35 H35A 109.2
C36 C35 H35A 109.2
N2 C35 H35B 109.2
C36 C35 H35B 109.2
H35A C35 H35B 107.9
O9 C36 O10 124.7(3)
O9 C36 C35 125.6(3)
O10 C36 C35 109.7(3)
O10 C37 C38 108.3(3)
O10 C37 H37A 110.0
C38 C37 H37A 110.0
O10 C37 H37B 110.0
C38 C37 H37B 110.0
H37A C37 H37B 108.4
C37 C38 H38A 109.5
C37 C38 H38B 109.5
H38A C38 H38B 109.5
C37 C38 H38C 109.5
H38A C38 H38C 109.5
H38B C38 H38C 109.5
N2 C39 C40 115.1(3)
N2 C39 H39A 108.5
C40 C39 H39A 108.5
N2 C39 H39B 108.5
C40 C39 H39B 108.5
H39A C39 H39B 107.5
O7 C40 O8 125.3(3)
O7 C40 C39 124.2(3)
O8 C40 C39 110.5(3)
C42 C41 O8 110.4(4)
C42 C41 H41A 109.6
O8 C41 H41A 109.6
C42 C41 H41B 109.6
O8 C41 H41B 109.6
H41A C41 H41B 108.1
C41 C42 H42A 109.5
C41 C42 H42B 109.5
H42A C42 H42B 109.5
C41 C42 H42C 109.5
H42A C42 H42C 109.5
H42B C42 H42C 109.5
C44 C43 C31 177.5(3)
C43 C44 C45 176.4(4)
C49 C45 C46 107.2(3)
C49 C45 C44 125.0(3)
C46 C45 C44 127.8(3)
C49 C45 Fe2 69.92(16)
C46 C45 Fe2 69.29(16)
C44 C45 Fe2 125.6(2)
C47 C46 C45 108.3(3)
C47 C46 Fe2 70.32(17)
C45 C46 Fe2 69.38(17)
C47 C46 H46 125.8
C45 C46 H46 125.8
Fe2 C46 H46 125.8
C48 C47 C46 107.9(3)
C48 C47 Fe2 69.85(18)
C46 C47 Fe2 69.20(18)
C48 C47 H47 126.1
C46 C47 H47 126.1
Fe2 C47 H47 126.1
C47 C48 C49 109.2(3)
C47 C48 Fe2 70.00(18)
C49 C48 Fe2 69.68(17)
C47 C48 H48 125.4
C49 C48 H48 125.4
Fe2 C48 H48 125.4
C48 C49 C45 107.5(3)
C48 C49 Fe2 69.76(17)
C45 C49 Fe2 69.13(17)
C48 C49 H49 126.3
C45 C49 H49 126.3
Fe2 C49 H49 126.3
C51 C50 C54 108.4(3)
C51 C50 Fe2 70.18(19)
C54 C50 Fe2 69.70(19)
C51 C50 H50 125.8
C54 C50 H50 125.8
Fe2 C50 H50 125.8
C50 C51 C52 107.8(3)
C50 C51 Fe2 69.60(19)
C52 C51 Fe2 69.18(18)
C50 C51 H51 126.1
C52 C51 H51 126.1
Fe2 C51 H51 126.1
C53 C52 C51 108.5(3)
C53 C52 Fe2 69.94(19)
C51 C52 Fe2 70.53(18)
C53 C52 H52 125.7
C51 C52 H52 125.7
Fe2 C52 H52 125.7
C52 C53 C54 108.1(3)
C52 C53 Fe2 69.74(19)
C54 C53 Fe2 69.89(18)
C52 C53 H53 125.9
C54 C53 H53 125.9
Fe2 C53 H53 125.9
C50 C54 C53 107.1(3)
C50 C54 Fe2 69.70(19)
C53 C54 Fe2 69.33(19)
C50 C54 H54 126.4
C53 C54 H54 126.4
Fe2 C54 H54 126.4

loop_
_geom_bond_atom_site_label_1
_geom_bond_atom_site_label_2
_geom_bond_distance
Fe1 C8 2.010(4)
Fe1 C7 2.012(4)
Fe1 C3 2.024(3)
Fe1 C2 2.020(3)
Fe1 C4 2.025(4)
Fe1 C1 2.018(4)
Fe1 C9 2.026(3)
Fe1 C6 2.025(3)
Fe1 C5 2.031(3)
Fe1 C10 2.041(3)
Fe2 C46 2.024(3)
Fe2 C45 2.026(3)
Fe2 C52 2.021(3)
Fe2 C54 2.031(3)
Fe2 C49 2.036(3)
Fe2 C53 2.024(3)
Fe2 C51 2.039(3)
Fe2 C50 2.031(3)
Fe2 C48 2.037(3)
Fe2 C47 2.039(3)
O1 C20 1.201(3)
O2 C20 1.303(4)
O2 C21 1.461(4)
O3 C24 1.186(4)
O4 C24 1.346(4)
O4 C25 1.448(4)
O5 C17 1.366(3)
O5 C27 1.418(3)
O6 C29 1.369(3)
O6 C28 1.423(3)
O7 C40 1.187(4)
O8 C40 1.307(4)
O8 C41 1.458(5)
O9 C36 1.192(4)
O10 C36 1.327(4)
O10 C37 1.458(4)
N1 C16 1.385(3)
N1 C19 1.432(3)
N1 C23 1.442(3)
N2 C34 1.393(4)
N2 C39 1.433(4)
N2 C35 1.444(3)
C1 C5 1.379(5)
C1 C2 1.427(5)
C1 H1 0.9800
C2 C3 1.398(5)
C2 H2 0.9800
C3 C4 1.415(5)
C3 H3 0.9800
C4 C5 1.409(5)
C4 H4 0.9800
C5 H5 0.9800
C6 C7 1.409(5)
C6 C10 1.422(5)
C6 H6 0.9800
C7 C8 1.379(6)
C7 H7 0.9800
C8 C9 1.419(5)
C8 H8 0.9800
C9 C10 1.426(4)
C9 H9 0.9800
C10 C11 1.425(4)
C11 C12 1.173(4)
C12 C13 1.443(4)
C13 C14 1.372(4)
C13 C18 1.385(4)
C14 C15 1.384(4)
C14 H14 0.9300
C15 C16 1.386(4)
C15 H15 0.9300
C16 C17 1.411(4)
C17 C18 1.388(4)
C18 H18 0.9300
C19 C20 1.503(4)
C19 H19A 0.9700
C19 H19B 0.9700
C21 C22 1.452(5)
C21 H21A 0.9700
C21 H21B 0.9700
C22 H22A 0.9600
C22 H22B 0.9600
C22 H22C 0.9600
C23 C24 1.504(4)
C23 H23A 0.9700
C23 H23B 0.9700
C25 C26 1.485(6)
C25 H25A 0.9700
C25 H25B 0.9700
C26 H26A 0.9600
C26 H26B 0.9600
C26 H26C 0.9600
C27 C28 1.486(4)
C27 H27A 0.9700
C27 H27B 0.9700
C28 H28A 0.9700
C28 H28B 0.9700
C29 C30 1.384(4)
C29 C34 1.402(4)
C30 C31 1.400(4)
C30 H30 0.9300
C31 C32 1.371(4)
C31 C43 1.421(4)
C32 C33 1.390(4)
C32 H32 0.9300
C33 C34 1.386(4)
C33 H33 0.9300
C35 C36 1.516(4)
C35 H35A 0.9700
C35 H35B 0.9700
C37 C38 1.475(5)
C37 H37A 0.9700
C37 H37B 0.9700
C38 H38A 0.9600
C38 H38B 0.9600
C38 H38C 0.9600
C39 C40 1.507(4)
C39 H39A 0.9700
C39 H39B 0.9700
C41 C42 1.496(6)
C41 H41A 0.9700
C41 H41B 0.9700
C42 H42A 0.9600
C42 H42B 0.9600
C42 H42C 0.9600
C43 C44 1.174(4)
C44 C45 1.432(4)
C45 C49 1.421(4)
C45 C46 1.429(4)
C46 C47 1.406(4)
C46 H46 0.9800
C47 C48 1.399(5)
C47 H47 0.9800
C48 C49 1.412(4)
C48 H48 0.9800
C49 H49 0.9800
C50 C51 1.399(5)
C50 C54 1.410(5)
C50 H50 0.9800
C51 C52 1.398(4)
C51 H51 0.9800
C52 C53 1.394(5)
C52 H52 0.9800
C53 C54 1.413(5)
C53 H53 0.9800
C54 H54 0.9800
